data_7035003
loop_
_publ_author_name
'Anastasiadis, Nikolaos C.'
'Kalofolias, Dimitris A.'
'Philippidis, Aggelos'
'Tzani, Sofia'
'Raptopoulou, Catherine P.'
'Psycharis, Vassilis'
'Milios, Constantinos J.'
'Escuer, Albert'
'Perlepes, Spyros P.'

_publ_section_title
;
 A family of dinuclear lanthanide(iii) complexes from the use of a
 tridentate Schiff base.
;
_journal_issue 22
_journal_name_full 'Dalton transactions (Cambridge, England : 2003)'
_journal_page_first 10200
_journal_page_last 10209
_journal_paper_doi 10.1039/c5dt01218j
_journal_volume 44
_journal_year 2015
_chemical_formula_sum 'C38 H46 Gd2 N8 O14'
_chemical_formula_weight 1153.33
_chemical_name_systematic
;
 ?
;
_space_group_IT_number 14
_symmetry_cell_setting monoclinic
_symmetry_space_group_name_Hall '-P 2yn'
_symmetry_space_group_name_H-M 'P 1 21/n 1'
_atom_sites_solution_hydrogens geom
_atom_sites_solution_primary direct
_atom_sites_solution_secondary difmap
_audit_creation_method SHELXL-97
_audit_update_record
;
2014-12-17 deposited with the CCDC.
2015-04-24 downloaded from the CCDC.
;
_cell_angle_alpha 90.00
_cell_angle_beta 91.2590(10)
_cell_angle_gamma 90.00
_cell_formula_units_Z 2
_cell_length_a 12.3327(2)
_cell_length_b 14.0747(3)
_cell_length_c 12.6772(2)
_cell_measurement_reflns_used 30960
_cell_measurement_temperature 160(2)
_cell_measurement_theta_max 71.87
_cell_measurement_theta_min 6.99
_cell_volume 2199.97(7)
_computing_cell_refinement 'CrystalClear, Rigaku MSC, 2005'
_computing_data_collection 'CrystalClear, Rigaku MSC, 2005'
_computing_data_reduction 'CrystalClear, Rigaku MSC, 2005'
_computing_structure_refinement 'SHELXL-97 (Sheldrick, 1997)'
_computing_structure_solution 'SHELXS-97 (Sheldrick, 1997)'
_diffrn_ambient_temperature 160(2)
_diffrn_measured_fraction_theta_full 0.991
_diffrn_measured_fraction_theta_max 0.991
_diffrn_measurement_device_type 'Rigaku R-AXIS SPIDER IPDS'
_diffrn_measurement_method '\q scans'
_diffrn_radiation_monochromator graphite
_diffrn_radiation_source 'fine-focus sealed tube'
_diffrn_radiation_type CuK\a
_diffrn_radiation_wavelength 1.54178
_diffrn_reflns_av_R_equivalents 0.1099
_diffrn_reflns_av_sigmaI/netI 0.0510
_diffrn_reflns_limit_h_max 14
_diffrn_reflns_limit_h_min -14
_diffrn_reflns_limit_k_max 16
_diffrn_reflns_limit_k_min -15
_diffrn_reflns_limit_l_max 14
_diffrn_reflns_limit_l_min -14
_diffrn_reflns_number 37020
_diffrn_reflns_theta_full 64.96
_diffrn_reflns_theta_max 64.96
_diffrn_reflns_theta_min 6.99
_exptl_absorpt_coefficient_mu 19.917
_exptl_absorpt_correction_T_max 1.000
_exptl_absorpt_correction_T_min 0.045
_exptl_absorpt_correction_type numerical
_exptl_absorpt_process_details 'CrystalClear, Rigaku MSC, 2005'
_exptl_crystal_colour yellow
_exptl_crystal_density_diffrn 1.741
_exptl_crystal_density_method 'not measured'
_exptl_crystal_description parallelepiped
_exptl_crystal_F_000 1140
_exptl_crystal_size_max 0.79
_exptl_crystal_size_mid 0.38
_exptl_crystal_size_min 0.22
_refine_diff_density_max 1.013
_refine_diff_density_min -0.883
_refine_diff_density_rms 0.115
_refine_ls_extinction_method none
_refine_ls_goodness_of_fit_ref 1.059
_refine_ls_hydrogen_treatment refall
_refine_ls_matrix_type full
_refine_ls_number_parameters 328
_refine_ls_number_reflns 3711
_refine_ls_number_restraints 0
_refine_ls_restrained_S_all 1.059
_refine_ls_R_factor_all 0.0390
_refine_ls_R_factor_gt 0.0355
_refine_ls_shift/su_max 0.001
_refine_ls_shift/su_mean 0.000
_refine_ls_structure_factor_coef Fsqd
_refine_ls_weighting_details 'calc w=1/[\s^2^(Fo^2^)+(0.0404P)^2^+4.4714P] where P=(Fo^2^+2Fc^2^)/3'
_refine_ls_weighting_scheme calc
_refine_ls_wR_factor_gt 0.0892
_refine_ls_wR_factor_ref 0.0915
_reflns_number_gt 3444
_reflns_number_total 3711
_reflns_threshold_expression >2sigma(I)
_cod_data_source_file c5dt01218j2.cif
_cod_data_source_block pena47
_cod_depositor_comments 'Adding full bibliography for 7035003--7035004.cif.'
_cod_original_sg_symbol_H-M P2(1)/n
_cod_database_code 7035003

loop_
_symmetry_equiv_pos_as_xyz
'x, y, z'
'-x+1/2, y+1/2, -z+1/2'
'-x, -y, -z'
'x-1/2, -y-1/2, z-1/2'

loop_
_atom_site_label
_atom_site_type_symbol
_atom_site_fract_x
_atom_site_fract_y
_atom_site_fract_z
_atom_site_U_iso_or_equiv
_atom_site_adp_type
_atom_site_occupancy
_atom_site_symmetry_multiplicity
_atom_site_calc_flag
_atom_site_refinement_flags
Gd1 Gd 0.918703(19) 0.110592(17) 0.029085(16) 0.01620(11) Uani 1 1 d .
N1 N 0.8902(3) 0.1282(3) -0.1691(3) 0.0206(8) Uani 1 1 d .
O1 O 1.0620(2) 0.0509(2) -0.0705(2) 0.0187(6) Uani 1 1 d .
O2 O 0.7463(2) 0.0744(3) -0.0093(2) 0.0271(7) Uani 1 1 d .
C1 C 1.0788(4) 0.0892(3) -0.1656(3) 0.0181(9) Uani 1 1 d .
C2 C 1.1813(4) 0.0887(4) -0.2107(4) 0.0270(11) Uani 1 1 d .
C3 C 1.1962(5) 0.1264(4) -0.3099(4) 0.0314(12) Uani 1 1 d .
C4 C 1.1105(5) 0.1657(4) -0.3663(4) 0.0331(12) Uani 1 1 d .
C5 C 1.0081(4) 0.1677(4) -0.3236(4) 0.0288(11) Uani 1 1 d .
C6 C 0.9907(4) 0.1286(3) -0.2225(3) 0.0207(10) Uani 1 1 d .
C7 C 0.8004(4) 0.1366(3) -0.2211(4) 0.0230(10) Uani 1 1 d .
C8 C 0.6936(4) 0.1353(3) -0.1785(4) 0.0240(10) Uani 1 1 d .
C9 C 0.6063(4) 0.1609(4) -0.2470(4) 0.0327(12) Uani 1 1 d .
C10 C 0.5014(4) 0.1610(4) -0.2148(5) 0.0396(13) Uani 1 1 d .
C11 C 0.4795(5) 0.1352(5) -0.1106(5) 0.0400(13) Uani 1 1 d .
C12 C 0.5610(5) 0.1079(4) -0.0436(4) 0.0315(12) Uani 1 1 d .
C13 C 0.6709(4) 0.1058(3) -0.0739(4) 0.0231(10) Uani 1 1 d .
N2 N 0.9413(4) 0.3156(3) 0.0001(3) 0.0282(9) Uani 1 1 d .
O3 O 1.0218(3) 0.2591(2) 0.0012(3) 0.0322(8) Uani 1 1 d .
O4 O 0.8489(3) 0.2771(2) 0.0096(3) 0.0321(8) Uani 1 1 d .
O5 O 0.9516(4) 0.4006(3) -0.0097(4) 0.0502(12) Uani 1 1 d .
O6 O 1.0677(3) 0.1061(2) 0.1580(3) 0.0295(8) Uani 1 1 d .
N3 N 1.2348(4) 0.1046(3) 0.2333(4) 0.0315(10) Uani 1 1 d .
C14 C 1.1677(5) 0.1079(3) 0.1501(4) 0.0292(12) Uani 1 1 d .
C15 C 1.3522(5) 0.1069(4) 0.2222(6) 0.0485(17) Uani 1 1 d .
H15A H 1.3819 0.1628 0.2586 0.073 Uiso 1 1 calc R
H15B H 1.3697 0.1099 0.1472 0.073 Uiso 1 1 calc R
H15C H 1.3841 0.0493 0.2534 0.073 Uiso 1 1 calc R
C16 C 1.1915(6) 0.0975(4) 0.3393(4) 0.0453(16) Uani 1 1 d .
H16A H 1.2497 0.0793 0.3892 0.068 Uiso 1 1 calc R
H16B H 1.1340 0.0494 0.3399 0.068 Uiso 1 1 calc R
H16C H 1.1616 0.1591 0.3600 0.068 Uiso 1 1 calc R
N4 N 0.7554(4) 0.1197(3) 0.3443(3) 0.0325(11) Uani 1 1 d .
O7 O 0.8436(3) 0.1434(3) 0.1935(2) 0.0328(8) Uani 1 1 d .
C17 C 0.8423(5) 0.1306(4) 0.2891(4) 0.0372(13) Uani 1 1 d .
C18 C 0.7597(7) 0.1029(6) 0.4577(5) 0.072(3) Uani 1 1 d .
H18A H 0.7181 0.1522 0.4934 0.108 Uiso 1 1 calc R
H18B H 0.8353 0.1047 0.4831 0.108 Uiso 1 1 calc R
H18C H 0.7285 0.0404 0.4729 0.108 Uiso 1 1 calc R
C19 C 0.6477(5) 0.1207(5) 0.2938(6) 0.0517(18) Uani 1 1 d .
H19A H 0.6066 0.0651 0.3167 0.078 Uiso 1 1 calc R
H19B H 0.6549 0.1190 0.2170 0.078 Uiso 1 1 calc R
H19C H 0.6094 0.1787 0.3139 0.078 Uiso 1 1 calc R
H2 H 1.233(5) 0.066(4) -0.170(5) 0.042(17) Uiso 1 1 d .
H3 H 1.255(5) 0.128(4) -0.334(5) 0.033(16) Uiso 1 1 d .
H4 H 1.118(4) 0.195(4) -0.428(4) 0.026(13) Uiso 1 1 d .
H5 H 0.942(4) 0.198(4) -0.357(4) 0.033(14) Uiso 1 1 d .
H7 H 0.799(4) 0.145(4) -0.289(4) 0.021(13) Uiso 1 1 d .
H9 H 0.623(5) 0.184(4) -0.316(5) 0.045(17) Uiso 1 1 d .
H10 H 0.434(5) 0.174(4) -0.259(4) 0.042(16) Uiso 1 1 d .
H11 H 0.401(5) 0.133(4) -0.085(4) 0.027(14) Uiso 1 1 d .
H13 H 0.549(6) 0.089(4) 0.023(6) 0.052(19) Uiso 1 1 d .
H14 H 1.199(4) 0.119(3) 0.071(4) 0.020(13) Uiso 1 1 d .
H17 H 0.919(5) 0.128(4) 0.341(4) 0.032(15) Uiso 1 1 d .

loop_
_atom_site_aniso_label
_atom_site_aniso_U_11
_atom_site_aniso_U_22
_atom_site_aniso_U_33
_atom_site_aniso_U_23
_atom_site_aniso_U_13
_atom_site_aniso_U_12
Gd1 0.01549(16) 0.02054(18) 0.01262(15) 0.00080(8) 0.00148(10) 0.00142(9)
N1 0.022(2) 0.021(2) 0.0187(18) 0.0005(15) 0.0020(16) -0.0016(16)
O1 0.0193(16) 0.0241(18) 0.0129(14) 0.0008(12) 0.0033(11) 0.0037(13)
O2 0.0153(16) 0.038(2) 0.0282(17) 0.0086(15) -0.0024(13) -0.0016(14)
C1 0.024(2) 0.016(2) 0.015(2) -0.0001(16) 0.0039(17) -0.0019(18)
C2 0.018(3) 0.031(3) 0.031(3) 0.003(2) 0.005(2) -0.006(2)
C3 0.030(3) 0.034(3) 0.031(3) 0.002(2) 0.017(2) -0.005(2)
C4 0.043(3) 0.037(3) 0.020(2) 0.007(2) 0.012(2) -0.006(2)
C5 0.034(3) 0.030(3) 0.022(2) 0.005(2) 0.000(2) -0.001(2)
C6 0.023(3) 0.024(3) 0.016(2) -0.0013(18) 0.0016(18) -0.0015(19)
C7 0.031(3) 0.021(2) 0.016(2) 0.0037(18) -0.0011(19) -0.001(2)
C8 0.024(3) 0.019(2) 0.029(2) -0.0013(19) -0.004(2) 0.000(2)
C9 0.035(3) 0.031(3) 0.031(3) 0.005(2) -0.008(2) -0.001(2)
C10 0.025(3) 0.040(4) 0.053(3) 0.007(3) -0.014(2) 0.005(2)
C11 0.021(3) 0.047(4) 0.052(3) -0.003(3) -0.004(2) -0.001(2)
C12 0.023(3) 0.041(4) 0.031(3) -0.002(2) 0.003(2) -0.005(2)
C13 0.017(2) 0.024(3) 0.028(3) -0.0014(18) 0.001(2) -0.0022(18)
N2 0.037(2) 0.028(3) 0.0198(19) 0.0000(16) 0.0046(17) 0.000(2)
O3 0.0234(19) 0.030(2) 0.0429(19) 0.0021(15) -0.0002(15) -0.0009(15)
O4 0.030(2) 0.031(2) 0.0357(19) 0.0018(15) 0.0092(15) 0.0058(16)
O5 0.063(3) 0.015(2) 0.072(3) 0.0042(18) 0.007(2) -0.0022(18)
O6 0.026(2) 0.035(2) 0.0270(18) -0.0015(13) -0.0081(15) 0.0027(14)
N3 0.028(2) 0.029(3) 0.037(2) -0.0012(17) -0.0096(19) -0.0022(17)
C14 0.030(3) 0.025(3) 0.033(3) -0.0048(19) -0.004(2) 0.000(2)
C15 0.028(3) 0.037(4) 0.080(5) -0.011(3) -0.011(3) -0.003(2)
C16 0.060(4) 0.049(4) 0.026(3) 0.007(2) -0.017(3) -0.014(3)
N4 0.033(3) 0.046(3) 0.018(2) 0.0039(17) 0.0082(18) 0.0055(19)
O7 0.038(2) 0.042(2) 0.0187(17) -0.0019(15) 0.0099(14) 0.0006(17)
C17 0.033(3) 0.046(4) 0.032(3) -0.004(2) 0.004(2) 0.000(3)
C18 0.075(6) 0.118(7) 0.024(3) 0.014(3) 0.011(3) 0.014(4)
C19 0.032(4) 0.072(5) 0.051(4) 0.010(3) 0.006(3) 0.009(3)

loop_
_atom_type_symbol
_atom_type_description
_atom_type_scat_dispersion_real
_atom_type_scat_dispersion_imag
_atom_type_scat_source
C C 0.0181 0.0091 'International Tables Vol C Tables 4.2.6.8 and 6.1.1.4'
H H 0.0000 0.0000 'International Tables Vol C Tables 4.2.6.8 and 6.1.1.4'
N N 0.0311 0.0180 'International Tables Vol C Tables 4.2.6.8 and 6.1.1.4'
O O 0.0492 0.0322 'International Tables Vol C Tables 4.2.6.8 and 6.1.1.4'
Gd Gd -8.8380 11.9157 'International Tables Vol C Tables 4.2.6.8 and 6.1.1.4'

loop_
_geom_angle_atom_site_label_1
_geom_angle_atom_site_label_2
_geom_angle_atom_site_label_3
_geom_angle
_geom_angle_site_symmetry_1
_geom_angle_site_symmetry_3
O2 Gd1 O1 85.35(12) . 3_755
O2 Gd1 O7 81.10(12) . .
O1 Gd1 O7 91.85(11) 3_755 .
O2 Gd1 O1 121.74(11) . .
O1 Gd1 O1 72.52(11) 3_755 .
O7 Gd1 O1 149.81(12) . .
O2 Gd1 O6 147.45(12) . .
O1 Gd1 O6 75.68(11) 3_755 .
O7 Gd1 O6 73.47(13) . .
O1 Gd1 O6 77.62(11) . .
O2 Gd1 O3 130.68(12) . .
O1 Gd1 O3 143.21(11) 3_755 .
O7 Gd1 O3 100.06(12) . .
O1 Gd1 O3 80.24(11) . .
O6 Gd1 O3 74.67(11) . .
O2 Gd1 O4 82.44(12) . .
O1 Gd1 O4 164.08(10) 3_755 .
O7 Gd1 O4 76.22(12) . .
O1 Gd1 O4 122.82(10) . .
O6 Gd1 O4 110.07(11) . .
O3 Gd1 O4 51.16(11) . .
O2 Gd1 N1 72.31(12) . .
O1 Gd1 N1 109.09(11) 3_755 .
O7 Gd1 N1 144.15(13) . .
O1 Gd1 N1 65.99(11) . .
O6 Gd1 N1 138.83(12) . .
O3 Gd1 N1 80.61(12) . .
O4 Gd1 N1 76.81(11) . .
O2 Gd1 N2 106.94(12) . .
O1 Gd1 N2 167.43(11) 3_755 .
O7 Gd1 N2 87.58(12) . .
O1 Gd1 N2 102.15(11) . .
O6 Gd1 N2 92.16(11) . .
O3 Gd1 N2 25.56(11) . .
O4 Gd1 N2 25.61(11) . .
N1 Gd1 N2 77.94(11) . .
O2 Gd1 Gd1 106.04(9) . 3_755
O1 Gd1 Gd1 36.30(7) 3_755 3_755
O7 Gd1 Gd1 123.82(9) . 3_755
O1 Gd1 Gd1 36.21(7) . 3_755
O6 Gd1 Gd1 73.36(8) . 3_755
O3 Gd1 Gd1 113.01(8) . 3_755
O4 Gd1 Gd1 158.76(7) . 3_755
N1 Gd1 Gd1 87.14(9) . 3_755
N2 Gd1 Gd1 137.33(8) . 3_755
C7 N1 C6 120.3(4) . .
C7 N1 Gd1 128.1(3) . .
C6 N1 Gd1 111.5(3) . .
C1 O1 Gd1 125.0(3) . 3_755
C1 O1 Gd1 118.2(3) . .
Gd1 O1 Gd1 107.48(11) 3_755 .
C13 O2 Gd1 136.4(3) . .
O1 C1 C2 121.6(4) . .
O1 C1 C6 119.1(4) . .
C2 C1 C6 119.2(4) . .
C3 C2 C1 120.6(5) . .
C3 C2 H2 125(4) . .
C1 C2 H2 115(4) . .
C4 C3 C2 120.8(5) . .
C4 C3 H3 119(4) . .
C2 C3 H3 120(4) . .
C3 C4 C5 120.0(5) . .
C3 C4 H4 123(3) . .
C5 C4 H4 117(3) . .
C4 C5 C6 120.3(5) . .
C4 C5 H5 125(3) . .
C6 C5 H5 114(3) . .
C1 C6 C5 119.1(4) . .
C1 C6 N1 115.2(4) . .
C5 C6 N1 125.7(4) . .
N1 C7 C8 126.5(4) . .
N1 C7 H7 121(3) . .
C8 C7 H7 112(3) . .
C9 C8 C13 119.0(5) . .
C9 C8 C7 117.2(4) . .
C13 C8 C7 123.8(4) . .
C10 C9 C8 122.0(5) . .
C10 C9 H9 120(4) . .
C8 C9 H9 118(4) . .
C9 C10 C11 119.1(5) . .
C9 C10 H10 127(3) . .
C11 C10 H10 114(3) . .
C12 C11 C10 120.5(5) . .
C12 C11 H11 119(3) . .
C10 C11 H11 121(3) . .
C11 C12 C13 122.4(5) . .
C11 C12 H13 123(4) . .
C13 C12 H13 115(4) . .
O2 C13 C12 120.7(5) . .
O2 C13 C8 122.1(4) . .
C12 C13 C8 117.1(5) . .
O5 N2 O4 121.9(4) . .
O5 N2 O3 122.4(5) . .
O4 N2 O3 115.7(4) . .
O5 N2 Gd1 178.6(4) . .
O4 N2 Gd1 58.6(2) . .
O3 N2 Gd1 57.1(2) . .
N2 O3 Gd1 97.3(3) . .
N2 O4 Gd1 95.8(3) . .
C14 O6 Gd1 133.1(3) . .
C14 N3 C15 121.8(5) . .
C14 N3 C16 119.9(5) . .
C15 N3 C16 118.3(5) . .
O6 C14 N3 122.6(5) . .
O6 C14 H14 117(3) . .
N3 C14 H14 120(3) . .
N3 C15 H15A 109.5 . .
N3 C15 H15B 109.5 . .
H15A C15 H15B 109.5 . .
N3 C15 H15C 109.5 . .
H15A C15 H15C 109.5 . .
H15B C15 H15C 109.5 . .
N3 C16 H16A 109.5 . .
N3 C16 H16B 109.5 . .
H16A C16 H16B 109.5 . .
N3 C16 H16C 109.5 . .
H16A C16 H16C 109.5 . .
H16B C16 H16C 109.5 . .
C17 N4 C18 122.6(6) . .
C17 N4 C19 120.9(5) . .
C18 N4 C19 116.5(5) . .
C17 O7 Gd1 149.7(4) . .
O7 C17 N4 125.4(6) . .
O7 C17 H17 123(3) . .
N4 C17 H17 112(3) . .
N4 C18 H18A 109.5 . .
N4 C18 H18B 109.5 . .
H18A C18 H18B 109.5 . .
N4 C18 H18C 109.5 . .
H18A C18 H18C 109.5 . .
H18B C18 H18C 109.5 . .
N4 C19 H19A 109.5 . .
N4 C19 H19B 109.5 . .
H19A C19 H19B 109.5 . .
N4 C19 H19C 109.5 . .
H19A C19 H19C 109.5 . .
H19B C19 H19C 109.5 . .

loop_
_geom_bond_atom_site_label_1
_geom_bond_atom_site_label_2
_geom_bond_distance
_geom_bond_site_symmetry_2
Gd1 O2 2.229(3) .
Gd1 O1 2.344(3) 3_755
Gd1 O7 2.346(3) .
Gd1 O1 2.349(3) .
Gd1 O6 2.434(3) .
Gd1 O3 2.476(3) .
Gd1 O4 2.507(3) .
Gd1 N1 2.541(4) .
Gd1 N2 2.923(4) .
Gd1 Gd1 3.7843(5) 3_755
N1 C7 1.282(6) .
N1 C6 1.425(6) .
O1 C1 1.341(5) .
O1 Gd1 2.344(3) 3_755
O2 C13 1.303(6) .
C1 C2 1.399(6) .
C1 C6 1.406(7) .
C2 C3 1.381(7) .
C2 H2 0.87(6) .
C3 C4 1.378(8) .
C3 H3 0.80(6) .
C4 C5 1.385(7) .
C4 H4 0.88(5) .
C5 C6 1.415(6) .
C5 H5 1.00(5) .
C7 C8 1.435(7) .
C7 H7 0.86(5) .
C8 C9 1.415(7) .
C8 C13 1.423(7) .
C9 C10 1.365(8) .
C9 H9 0.96(6) .
C10 C11 1.402(8) .
C10 H10 1.01(6) .
C11 C12 1.358(8) .
C11 H11 1.03(5) .
C12 C13 1.418(7) .
C12 H13 0.90(7) .
N2 O5 1.210(5) .
N2 O4 1.270(5) .
N2 O3 1.271(5) .
O6 C14 1.239(7) .
N3 C14 1.327(7) .
N3 C15 1.458(8) .
N3 C16 1.461(7) .
C14 H14 1.09(5) .
C15 H15A 0.9800 .
C15 H15B 0.9800 .
C15 H15C 0.9800 .
C16 H16A 0.9800 .
C16 H16B 0.9800 .
C16 H16C 0.9800 .
N4 C17 1.302(7) .
N4 C18 1.456(7) .
N4 C19 1.462(8) .
O7 C17 1.225(6) .
C17 H17 1.14(6) .
C18 H18A 0.9800 .
C18 H18B 0.9800 .
C18 H18C 0.9800 .
C19 H19A 0.9800 .
C19 H19B 0.9800 .
C19 H19C 0.9800 .
